data_9002829
loop_
_publ_author_name
'Redhammer, G. J.'
'Roth, G.'

_publ_section_title
;
 Single-crystal structure refinements and crystal chemistry of
 synthetic trioctahedral micas KM3(Al,Si)4O10(OH)2, where
 M = Ni, Mg, Co, Fe, Al
 Sample: Phl#2 - Mg
;
_journal_name_full 'American Mineralogist'
_journal_page_first 1464
_journal_page_last 1476
_journal_volume 87
_journal_year 2002
_chemical_formula_sum 'Al1.08 H2 K Mg3 O12 Si2.92'
_chemical_name_mineral Phlogopite
_space_group_IT_number 12
_symmetry_space_group_name_Hall '-C 2y'
_symmetry_space_group_name_H-M 'C 1 2/m 1'
_cell_angle_alpha 90
_cell_angle_beta 99.891
_cell_angle_gamma 90
_cell_length_a 5.3158
_cell_length_b 9.2036
_cell_length_c 10.3100
_cell_formula_units_Z 2
_cell_volume 496.914
_database_code_amcsd 0002918
_exptl_crystal_density_diffrn 2.788
_cod_original_formula_sum '(Al1.08 Si2.92) Mg3 K O12 H2'
_cod_database_code 9002829

loop_
_space_group_symop_operation_xyz
x,y,z
1/2+x,1/2+y,z
x,-y,z
1/2+x,1/2-y,z
-x,y,-z
1/2-x,1/2+y,-z
-x,-y,-z
1/2-x,1/2-y,-z

loop_
_atom_site_aniso_label
_atom_site_aniso_U_11
_atom_site_aniso_U_22
_atom_site_aniso_U_33
_atom_site_aniso_U_12
_atom_site_aniso_U_13
_atom_site_aniso_U_23
AlT 0.00670 0.00770 0.00940 0.00000 0.00190 -0.00010
SiT 0.00670 0.00770 0.00940 0.00000 0.00190 -0.00010
MgM1 0.00590 0.00740 0.01120 0.00000 0.00180 0.00000
MgM2 0.00610 0.00690 0.01140 0.00000 0.00240 0.00000
K 0.03590 0.03770 0.02240 0.00000 0.00382 0.00000
O1 0.01710 0.02250 0.01430 -0.00570 0.00440 -0.00270
O2 0.02410 0.01300 0.01410 0.00000 0.00040 0.00000
O3 0.00920 0.00950 0.01040 -0.00030 0.00210 0.00020
O4 0.00900 0.01240 0.01010 0.00000 0.00120 0.00000

loop_
_atom_site_label
_atom_site_fract_x
_atom_site_fract_y
_atom_site_fract_z
_atom_site_occupancy
_atom_site_U_iso_or_equiv
AlT 0.57651 0.16674 0.22952 0.27000 0.00798
SiT 0.57651 0.16674 0.22952 0.73000 0.00798
MgM1 0.00000 0.50000 0.50000 1.00000 0.00811
MgM2 0.00000 0.83171 0.50000 1.00000 0.00798
K 0.00000 0.00000 0.00000 1.00000 0.04483
O1 0.83048 0.22662 0.17165 1.00000 0.01773
O2 0.50995 0.00000 0.17174 1.00000 0.01748
O3 0.63068 0.16673 0.39172 1.00000 0.00963
O4 0.13248 0.00000 0.39880 1.00000 0.01051
H 0.11100 0.00000 0.31800 1.00000 0.02976

loop_
_cod_related_entry_id
_cod_related_entry_database
_cod_related_entry_code
1 AMCSD 0002918
